data_2200927
loop_
_publ_author_name
'Blake, Alexander J.'
'Carling, David A.'
'George, Michael W.'
'Hubberstey, Peter'
'Lopez Garcia, Roberto'
'Wilson, Claire'

_publ_section_title
;
 Carbonyl[hydrotris(3,5-dimethylpyrazol-1-yl)borato]copper(I)
 acetonitrile solvate
;
_journal_issue 2
_journal_name_full 'Acta Crystallographica Section E'
_journal_page_first m41
_journal_page_last m42
_journal_paper_doi 10.1107/S1600536801021730
_journal_volume 58
_journal_year 2002
_chemical_formula_iupac '[Cu (C15 H22 B1 N6) (C O)], C2 H3 N1'
_chemical_formula_moiety 'C16 H22 B Cu N6 O, C2 H3 N'
_chemical_formula_sum 'C18 H25 B Cu N7 O'
_chemical_formula_weight 429.80
_chemical_name_common
;
Carbonyl(hydrotris(3,5-dimethylpyrazol-1-yl)borato)copper(I)
acetonitrile solvate
;
_chemical_name_systematic
;
Carbonyl(hydrotris(3,5-dimethylpyrazol-1-yl)borato)copper(I)
acetonitrile solvate (1/1)
;
_space_group_IT_number 14
_symmetry_cell_setting monoclinic
_symmetry_space_group_name_Hall '-P 2ybc'
_symmetry_space_group_name_H-M 'P 1 21/c 1'
_atom_sites_solution_hydrogens 'see text'
_atom_sites_solution_primary direct
_atom_sites_solution_secondary 'difference Fourier'
_audit_creation_method SHELXL-97
_cell_angle_alpha 90.00
_cell_angle_beta 97.360(2)
_cell_angle_gamma 90.00
_cell_formula_units_Z 4
_cell_length_a 14.915(2)
_cell_length_b 7.6811(10)
_cell_length_c 18.688(2)
_cell_measurement_reflns_used 2631
_cell_measurement_temperature 150(2)
_cell_measurement_theta_max 25.35
_cell_measurement_theta_min 2.45
_cell_volume 2123.3(5)
_computing_cell_refinement 'SAINT (Bruker, 2000)'
_computing_data_collection 'SMART (Bruker, 2001)'
_computing_data_reduction 'SAINT and SHELXTL (Bruker, 1997)'
_computing_molecular_graphics 'SHELXTL and CAMERON (Watkin et al., 1996)'
_computing_publication_material 'SHELXL97 and PLATON (Spek, 2001)'
_computing_structure_refinement 'SHELXL97 (Sheldrick, 1997)'
_computing_structure_solution 'SIR92 (Altomare et al., 1994)'
_diffrn_ambient_temperature 150(2)
_diffrn_measured_fraction_theta_full .982
_diffrn_measured_fraction_theta_max .901
_diffrn_measurement_device_type 'Bruker SMART1000 CCD area-detector'
_diffrn_measurement_method \w
_diffrn_radiation_monochromator graphite
_diffrn_radiation_source 'fine-focus sealed tube'
_diffrn_radiation_type MoK\a
_diffrn_radiation_wavelength .71073
_diffrn_reflns_av_R_equivalents .050
_diffrn_reflns_av_sigmaI/netI .061
_diffrn_reflns_limit_h_max 19
_diffrn_reflns_limit_h_min -19
_diffrn_reflns_limit_k_max 10
_diffrn_reflns_limit_k_min -10
_diffrn_reflns_limit_l_max 24
_diffrn_reflns_limit_l_min -24
_diffrn_reflns_number 14745
_diffrn_reflns_theta_full 27.50
_diffrn_reflns_theta_max 28.67
_diffrn_reflns_theta_min 1.38
_diffrn_standards_decay_% none
_exptl_absorpt_coefficient_mu 1.051
_exptl_absorpt_correction_T_max 1.000
_exptl_absorpt_correction_T_min .854
_exptl_absorpt_correction_type multi-scan
_exptl_absorpt_process_details '(SADABS; Bruker, 2001)'
_exptl_crystal_colour colourless
_exptl_crystal_density_diffrn 1.344
_exptl_crystal_density_meas ?
_exptl_crystal_density_method 'not measured'
_exptl_crystal_description plate
_exptl_crystal_F_000 896
_exptl_crystal_size_max .30
_exptl_crystal_size_mid .14
_exptl_crystal_size_min .03
_refine_diff_density_max .50
_refine_diff_density_min -.49
_refine_ls_extinction_method none
_refine_ls_goodness_of_fit_ref 1.070
_refine_ls_hydrogen_treatment constr
_refine_ls_matrix_type full
_refine_ls_number_parameters 260
_refine_ls_number_reflns 4937
_refine_ls_number_restraints 0
_refine_ls_restrained_S_all 1.070
_refine_ls_R_factor_all .0843
_refine_ls_R_factor_gt .0418
_refine_ls_shift/su_max .001
_refine_ls_shift/su_mean .000
_refine_ls_structure_factor_coef Fsqd
_refine_ls_weighting_details 'calc w = 1/[\s^2^(Fo^2^)+(0.061P)^2^+0.255P] where P = (Fo^2^+2Fc^2^)/3'
_refine_ls_weighting_scheme calc
_refine_ls_wR_factor_gt .0968
_refine_ls_wR_factor_ref .125
_reflns_number_gt 3300
_reflns_number_total 4937
_reflns_threshold_expression I>2\s(I)
_cod_data_source_file na6124.cif
_cod_data_source_block I
_cod_depositor_comments
;
The following automatic conversions were performed:

'_exptl_crystal_density_meas' value 'not measured' was changed to '?'
- the value is perceived as not measured.

Automatic conversion script
Id: cif_fix_values 3008 2015-01-20 13:52:24Z robertas 
;
_cod_original_sg_symbol_H-M 'P 21/c'
_cod_database_code 2200927
_cod_database_fobs_code 2200927

loop_
_symmetry_equiv_pos_as_xyz
'x, y, z'
'-x, y+1/2, -z+1/2'
'-x, -y, -z'
'x, -y-1/2, z-1/2'

loop_
_atom_site_label
_atom_site_fract_x
_atom_site_fract_y
_atom_site_fract_z
_atom_site_U_iso_or_equiv
_atom_site_adp_type
_atom_site_calc_flag
_atom_site_refinement_flags
_atom_site_occupancy
_atom_site_disorder_assembly
_atom_site_disorder_group
_atom_site_type_symbol
Cu1 .68232(2) .10663(5) .88437(2) .01992(13) Uani d . 1 . . Cu
C1 .6343(2) .1052(5) .9671(2) .0346(8) Uani d . 1 . . C
O1 .6033(2) .1036(5) 1.01886(18) .0762(11) Uani d . 1 . . O
B1 .7640(2) .1106(4) .74339(19) .0195(7) Uani d . 1 . . B
H1 .7904 .1123 .6980 .023 Uiso calc R 1 . . H
N1A .67236(16) .0124(3) .73298(13) .0186(5) Uani d . 1 . . N
N2A .62374(16) -.0025(3) .79079(14) .0208(6) Uani d . 1 . . N
C3A .54820(19) -.0904(4) .76696(18) .0224(7) Uani d . 1 . . C
C31A .4787(2) -.1273(4) .81625(19) .0289(8) Uani d . 1 . . C
H31A .5038 -.1034 .8652 .043 Uiso calc R 1 . . H
H31B .4611 -.2475 .8119 .043 Uiso calc R 1 . . H
H31C .4268 -.0548 .8032 .043 Uiso calc R 1 . . H
C4A .5475(2) -.1329(4) .69454(19) .0271(8) Uani d . 1 . . C
H4A .5028 -.1939 .6656 .033 Uiso calc . 1 . . H
C5A .6267(2) -.0663(4) .67418(18) .0244(7) Uani d . 1 . . C
C51A .6613(3) -.0711(5) .60224(19) .0366(9) Uani d . 1 . . C
H51A .6668 .0456 .5849 .055 Uiso calc R 1 . . H
H51B .6197 -.1351 .5686 .055 Uiso calc R 1 . . H
H51C .7193 -.1269 .6072 .055 Uiso calc R 1 . . H
N1B .74858(15) .2991(3) .76854(14) .0202(5) Uani d . 1 . . N
N2B .71211(16) .3263(3) .83149(14) .0192(5) Uani d . 1 . . N
C3B .70537(19) .4987(4) .83980(18) .0228(7) Uani d . 1 . . C
C31B .6683(2) .5733(4) .9036(2) .0299(8) Uani d . 1 . . C
H31D .6052 .5458 .9008 .045 Uiso calc R 1 . . H
H31E .6760 .6974 .9041 .045 Uiso calc R 1 . . H
H31F .7000 .5247 .9470 .045 Uiso calc R 1 . . H
C4B .7378(2) .5842(4) .78203(19) .0257(7) Uani d . 1 . . C
H4B .7409 .7038 .7750 .031 Uiso calc . 1 . . H
C5B .76420(19) .4554(4) .73758(18) .0222(7) Uani d . 1 . . C
C51B .7996(2) .4708(4) .66653(19) .0316(8) Uani d . 1 . . C
H51D .8541 .4039 .6676 .047 Uiso calc R 1 . . H
H51E .8123 .5908 .6574 .047 Uiso calc R 1 . . H
H51F .7553 .4278 .6289 .047 Uiso calc R 1 . . H
N1C .82865(15) .0165(3) .80260(14) .0192(5) Uani d . 1 . . N
N2C .80546(16) .0001(3) .87128(14) .0204(5) Uani d . 1 . . N
C3C .8732(2) -.0840(4) .91076(18) .0229(7) Uani d . 1 . . C
C31C .8691(2) -.1212(4) .98875(19) .0304(8) Uani d . 1 . . C
H31G .8192 -.0596 1.0044 .046 Uiso calc R 1 . . H
H31H .9244 -.0840 1.0166 .046 Uiso calc R 1 . . H
H31I .8613 -.2440 .9953 .046 Uiso calc R 1 . . H
C4C .9404(2) -.1238(4) .86767(19) .0263(7) Uani d . 1 . . C
H4C .9944 -.1821 .8819 .032 Uiso calc . 1 . . H
C5C .91071(19) -.0593(4) .79994(18) .0230(7) Uani d . 1 . . C
C51C .9538(2) -.0682(4) .73189(19) .0313(8) Uani d . 1 . . C
H51G .9146 -.1292 .6956 .047 Uiso calc R 1 . . H
H51H 1.0104 -.1287 .7411 .047 Uiso calc R 1 . . H
H51I .9641 .0476 .7154 .047 Uiso calc R 1 . . H
N1S .8671(2) .3607(5) 1.0328(2) .0518(9) Uani d . 1 . . N
C2S .8918(2) .3687(4) .9777(2) .0336(8) Uani d . 1 . . C
C3S .9254(2) .3816(5) .9080(2) .0344(8) Uani d . 1 . . C
H3S1 .9880 .4143 .9152 .052 Uiso calc R 1 . . H
H3S2 .8913 .4680 .8790 .052 Uiso calc R 1 . . H
H3S3 .9190 .2710 .8840 .052 Uiso calc R 1 . . H

loop_
_atom_site_aniso_label
_atom_site_aniso_U_11
_atom_site_aniso_U_22
_atom_site_aniso_U_33
_atom_site_aniso_U_12
_atom_site_aniso_U_13
_atom_site_aniso_U_23
Cu1 .01721(19) .02267(19) .0197(2) .00006(15) .00168(14) .00044(17)
C1 .0290(18) .047(2) .029(2) -.0015(16) .0047(15) -.0046(18)
O1 .072(2) .124(3) .039(2) -.015(2) .0303(18) -.008(2)
B1 .0193(16) .0214(16) .0185(18) .0003(13) .0046(14) .0007(15)
N1A .0183(12) .0204(12) .0164(14) -.0006(10) -.0005(10) .0000(10)
N2A .0184(13) .0203(12) .0231(15) .0014(10) .0006(11) .0020(11)
C3A .0185(14) .0190(15) .0282(18) .0009(11) -.0028(13) .0013(13)
C31A .0200(15) .0324(18) .033(2) -.0049(13) -.0003(14) .0016(15)
C4A .0235(16) .0227(16) .032(2) -.0030(12) -.0094(14) -.0018(14)
C5A .0265(16) .0231(16) .0213(18) .0032(12) -.0053(13) -.0002(13)
C51A .043(2) .043(2) .023(2) -.0058(16) -.0017(16) -.0057(16)
N1B .0154(12) .0216(13) .0228(15) .0002(10) -.0011(10) .0034(11)
N2B .0177(12) .0211(12) .0179(14) .0002(10) -.0007(10) -.0001(11)
C3B .0174(15) .0220(15) .0267(19) .0001(12) -.0057(13) -.0002(13)
C31B .0311(18) .0254(17) .032(2) .0010(13) .0007(15) -.0033(14)
C4B .0233(16) .0194(16) .032(2) .0001(12) -.0061(14) .0024(14)
C5B .0170(15) .0231(15) .0252(18) .0001(11) -.0024(13) .0059(13)
C51B .0336(19) .0304(18) .031(2) -.0039(14) .0045(16) .0092(15)
N1C .0172(12) .0204(12) .0201(14) .0004(10) .0030(11) .0006(11)
N2C .0181(13) .0218(13) .0205(15) -.0005(10) -.0009(11) .0015(11)
C3C .0203(15) .0198(15) .0265(18) .0006(12) -.0048(13) .0012(13)
C31C .0264(17) .0353(19) .028(2) .0024(14) -.0042(14) .0050(15)
C4C .0172(15) .0265(16) .033(2) .0059(12) -.0040(13) .0035(14)
C5C .0147(14) .0228(15) .031(2) .0000(11) .0035(13) .0006(13)
C51C .0228(17) .038(2) .035(2) .0053(13) .0082(15) .0001(15)
N1S .051(2) .064(2) .041(2) .0064(17) .0058(18) .0069(18)
C2S .0276(18) .034(2) .036(2) .0003(14) -.0070(16) .0020(16)
C3S .0290(18) .039(2) .034(2) -.0060(15) -.0027(15) .0023(17)

loop_
_atom_type_symbol
_atom_type_description
_atom_type_scat_dispersion_real
_atom_type_scat_dispersion_imag
_atom_type_scat_source
C C .0033 .0016 'International Tables Vol C Tables 4.2.6.8 and 6.1.1.4'
H H .0000 .0000 'International Tables Vol C Tables 4.2.6.8 and 6.1.1.4'
B B .0013 .0007 'International Tables Vol C Tables 4.2.6.8 and 6.1.1.4'
N N .0061 .0033 'International Tables Vol C Tables 4.2.6.8 and 6.1.1.4'
O O .0106 .0060 'International Tables Vol C Tables 4.2.6.8 and 6.1.1.4'
Cu Cu .3201 1.2651 'International Tables Vol C Tables 4.2.6.8 and 6.1.1.4'

loop_
_geom_angle_atom_site_label_1
_geom_angle_atom_site_label_2
_geom_angle_atom_site_label_3
_geom_angle
_geom_angle_publ_flag
C1 Cu1 N2A 124.52(14) y
C1 Cu1 N2B 124.27(14) y
N2A Cu1 N2B 91.18(10) y
C1 Cu1 N2C 124.38(14) y
N2A Cu1 N2C 91.46(10) y
N2B Cu1 N2C 91.05(10) y
O1 C1 Cu1 179.3(4) y
N1B B1 N1C 108.8(2) ?
N1B B1 N1A 109.2(2) ?
N1C B1 N1A 108.7(2) ?
C5A N1A N2A 109.7(2) ?
C5A N1A B1 131.3(3) ?
N2A N1A B1 119.0(2) ?
C3A N2A N1A 106.6(3) ?
C3A N2A Cu1 138.1(2) ?
N1A N2A Cu1 115.34(18) ?
N2A C3A C4A 110.0(3) ?
N2A C3A C31A 120.6(3) ?
C4A C3A C31A 129.4(3) ?
C5A C4A C3A 106.3(3) ?
N1A C5A C4A 107.4(3) ?
N1A C5A C51A 122.8(3) ?
C4A C5A C51A 129.8(3) ?
C5B N1B N2B 109.7(2) ?
C5B N1B B1 130.8(3) ?
N2B N1B B1 119.5(2) ?
C3B N2B N1B 107.1(2) ?
C3B N2B Cu1 137.8(2) ?
N1B N2B Cu1 115.16(17) ?
N2B C3B C4B 109.6(3) ?
N2B C3B C31B 120.9(3) ?
C4B C3B C31B 129.5(3) ?
C5B C4B C3B 106.3(3) ?
N1B C5B C4B 107.3(3) ?
N1B C5B C51B 123.0(3) ?
C4B C5B C51B 129.6(3) ?
C5C N1C N2C 109.2(2) ?
C5C N1C B1 130.8(3) ?
N2C N1C B1 120.0(2) ?
C3C N2C N1C 107.2(2) ?
C3C N2C Cu1 138.6(2) ?
N1C N2C Cu1 114.19(17) ?
N2C C3C C4C 109.5(3) ?
N2C C3C C31C 120.6(3) ?
C4C C3C C31C 129.9(3) ?
C5C C4C C3C 106.3(3) ?
N1C C5C C4C 107.7(3) ?
N1C C5C C51C 122.4(3) ?
C4C C5C C51C 129.8(3) ?
N1S C2S C3S 178.5(4) ?
N1B B1 H1 110.0 ?
N1C B1 H1 110.0 ?
N1A B1 H1 110.0 ?
C3A C31A H31A 109.5 ?
C3A C31A H31B 109.5 ?
H31A C31A H31B 109.5 ?
C3A C31A H31C 109.5 ?
H31A C31A H31C 109.5 ?
H31B C31A H31C 109.5 ?
C5A C4A H4A 126.9 ?
C3A C4A H4A 126.9 ?
C5A C51A H51A 109.5 ?
C5A C51A H51B 109.5 ?
H51A C51A H51B 109.5 ?
C5A C51A H51C 109.5 ?
H51A C51A H51C 109.5 ?
H51B C51A H51C 109.5 ?
C3B C31B H31D 109.5 ?
C3B C31B H31E 109.5 ?
H31D C31B H31E 109.5 ?
C3B C31B H31F 109.5 ?
H31D C31B H31F 109.5 ?
H31E C31B H31F 109.5 ?
C5B C4B H4B 126.9 ?
C3B C4B H4B 126.9 ?
C5B C51B H51D 109.5 ?
C5B C51B H51E 109.5 ?
H51D C51B H51E 109.5 ?
C5B C51B H51F 109.5 ?
H51D C51B H51F 109.5 ?
H51E C51B H51F 109.5 ?
C3C C31C H31G 109.5 ?
C3C C31C H31H 109.5 ?
H31G C31C H31H 109.5 ?
C3C C31C H31I 109.5 ?
H31G C31C H31I 109.5 ?
H31H C31C H31I 109.5 ?
C5C C4C H4C 126.9 ?
C3C C4C H4C 126.9 ?
C5C C51C H51G 109.5 ?
C5C C51C H51H 109.5 ?
H51G C51C H51H 109.5 ?
C5C C51C H51I 109.5 ?
H51G C51C H51I 109.5 ?
H51H C51C H51I 109.5 ?
C2S C3S H3S1 109.5 ?
C2S C3S H3S2 109.5 ?
H3S1 C3S H3S2 109.5 ?
C2S C3S H3S3 109.5 ?
H3S1 C3S H3S3 109.5 ?
H3S2 C3S H3S3 109.5 ?

loop_
_geom_bond_atom_site_label_1
_geom_bond_atom_site_label_2
_geom_bond_site_symmetry_2
_geom_bond_distance
_geom_bond_publ_flag
Cu1 C1 . 1.785(4) y
Cu1 N2A . 2.033(3) y
Cu1 N2B . 2.033(2) y
Cu1 N2C . 2.054(2) y
C1 O1 . 1.125(4) y
B1 N1B . 1.548(4) ?
B1 N1C . 1.550(4) ?
B1 N1A . 1.552(4) ?
N1A C5A . 1.358(4) ?
N1A N2A . 1.381(3) ?
N2A C3A . 1.340(4) ?
C3A C4A . 1.391(5) ?
C3A C31A . 1.499(4) ?
C4A C5A . 1.385(5) ?
C5A C51A . 1.500(5) ?
N1B C5B . 1.365(4) ?
N1B N2B . 1.374(3) ?
N2B C3B . 1.339(4) ?
C3B C4B . 1.402(5) ?
C3B C31B . 1.491(5) ?
C4B C5B . 1.382(4) ?
C5B C51B . 1.495(5) ?
N1C C5C . 1.362(4) ?
N1C N2C . 1.377(3) ?
N2C C3C . 1.338(4) ?
C3C C4C . 1.398(5) ?
C3C C31C . 1.494(5) ?
C4C C5C . 1.378(5) ?
C5C C51C . 1.498(5) ?
N1S C2S . 1.139(5) ?
C2S C3S . 1.457(5) ?
C4B H4B . .93 ?
C51B H51D . .96 ?
C51B H51E . .96 ?
C51B H51F . .96 ?
C31C H31G . .96 ?
C31C H31H . .96 ?
C31C H31I . .96 ?
C4C H4C . .93 ?
C51C H51G . .96 ?
C51C H51H . .96 ?
C51C H51I . .96 ?
C3S H3S1 . .96 ?
C3S H3S2 . .96 ?
C3S H3S3 . .96 ?

loop_
_geom_torsion_atom_site_label_1
_geom_torsion_atom_site_label_2
_geom_torsion_atom_site_label_3
_geom_torsion_atom_site_label_4
_geom_torsion
N1B B1 N1A C5A 121.0(3)
N1C B1 N1A C5A -120.4(3)
N1B B1 N1A N2A -58.4(3)
N1C B1 N1A N2A 60.2(3)
C5A N1A N2A C3A -.1(3)
B1 N1A N2A C3A 179.4(2)
N1A N2A C3A C4A .2(3)
N1A N2A C3A C31A -179.0(3)
N2A C3A C4A C5A -.2(3)
C31A C3A C4A C5A 178.9(3)
N2A N1A C5A C4A .0(3)
B1 N1A C5A C4A -179.5(3)
N2A N1A C5A C51A 179.3(3)
B1 N1A C5A C51A -.1(5)
C3A C4A C5A N1A .1(3)
C3A C4A C5A C51A -179.2(3)
N1C B1 N1B C5B 121.8(3)
N1A B1 N1B C5B -119.7(3)
N1C B1 N1B N2B -59.2(3)
N1A B1 N1B N2B 59.2(3)
C5B N1B N2B C3B -.2(3)
B1 N1B N2B C3B -179.4(2)
N1B N2B C3B C4B -.1(3)
N1B N2B C3B C31B -179.7(3)
N2B C3B C4B C5B .4(3)
C31B C3B C4B C5B 180.0(3)
N2B N1B C5B C4B .5(3)
B1 N1B C5B C4B 179.5(3)
N2B N1B C5B C51B -177.0(3)
B1 N1B C5B C51B 2.0(5)
C3B C4B C5B N1B -.5(3)
C3B C4B C5B C51B 176.7(3)
N1B B1 N1C C5C -121.0(3)
N1A B1 N1C C5C 120.1(3)
N1B B1 N1C N2C 58.9(3)
N1A B1 N1C N2C -60.0(3)
C5C N1C N2C C3C .5(3)
B1 N1C N2C C3C -179.4(2)
N1C N2C C3C C4C -.4(3)
N1C N2C C3C C31C 179.4(3)
N2C C3C C4C C5C .2(4)
C31C C3C C4C C5C -179.6(3)
N2C N1C C5C C4C -.4(3)
B1 N1C C5C C4C 179.5(3)
N2C N1C C5C C51C 178.1(3)
B1 N1C C5C C51C -2.0(5)
C3C C4C C5C N1C .1(3)
C3C C4C C5C C51C -178.3(3)
